data_4112951
loop_
_publ_author_name
'Wenlin Huang'
'Louis Todaro'
'Glenn P. A. Yap'
'Robert Beer'
'Lynn C. Francesconi'
'Tatyana Polenova'

_publ_section_title
;
 51V Magic Angle Spinning NMR Spectroscopy of Keggin Anions
 [PVnW12-nO40](3+n)-: Effect of Countercation and Vanadium Substitution on
 Fine Structure Constants
;
_journal_name_full 'Journal of the American Chemical Society'
_journal_page_first 11564
_journal_page_last 11573
_journal_paper_doi 10.1021/ja0475499
_journal_volume 126
_journal_year 2004
_chemical_formula_sum 'C64 H144 N4 O40 V W12'
_chemical_formula_weight 3866.97
_chemical_name_systematic
; 
 ? 
;
_space_group_IT_number 217
_symmetry_cell_setting cubic
_symmetry_space_group_name_Hall 'I -4 2 3'
_symmetry_space_group_name_H-M 'I -4 3 m'
_atom_sites_solution_hydrogens geom
_atom_sites_solution_primary direct
_atom_sites_solution_secondary difmap
_audit_creation_method SHELXL-97
_cell_angle_alpha 90.00
_cell_angle_beta 90.00
_cell_angle_gamma 90.00
_cell_formula_units_Z 2
_cell_length_a 17.588(3)
_cell_length_b 17.588(3)
_cell_length_c 17.588(3)
_cell_measurement_temperature 150(2)
_cell_volume 5440.6(16)
_computing_cell_refinement 'SMART, Bruker (2000)'
_computing_data_collection 'SMART, Bruker (2000)'
_computing_data_reduction 'XPREP, Bruker (2000)'
_computing_molecular_graphics 'SHELXTL, Bruker (2000)'
_computing_publication_material 'SHELXTL, Bruker (2000)'
_computing_structure_refinement 'SHELXL-97 (Sheldrick, 1997)'
_computing_structure_solution 'SHELXS-97 (Sheldrick, 1990)'
_diffrn_ambient_temperature 150(2)
_diffrn_measured_fraction_theta_full 0.984
_diffrn_measured_fraction_theta_max 0.984
_diffrn_measurement_device_type 'CCD area detector'
_diffrn_measurement_method 'phi and omega scans'
_diffrn_radiation_monochromator graphite
_diffrn_radiation_source 'fine-focus sealed tube'
_diffrn_radiation_type MoK\a
_diffrn_radiation_wavelength 0.71073
_diffrn_reflns_av_R_equivalents 0.0324
_diffrn_reflns_av_sigmaI/netI 0.0157
_diffrn_reflns_limit_h_max 23
_diffrn_reflns_limit_h_min -18
_diffrn_reflns_limit_k_max 22
_diffrn_reflns_limit_k_min -23
_diffrn_reflns_limit_l_max 22
_diffrn_reflns_limit_l_min -23
_diffrn_reflns_number 16645
_diffrn_reflns_theta_full 28.06
_diffrn_reflns_theta_max 28.06
_diffrn_reflns_theta_min 2.32
_diffrn_standards_decay_% <1
_exptl_absorpt_coefficient_mu 12.778
_exptl_absorpt_correction_T_max 0.1142
_exptl_absorpt_correction_T_min 0.0799
_exptl_absorpt_correction_type multi-scan
_exptl_absorpt_process_details 'SADABS, Bruker (2000)'
_exptl_crystal_colour orange
_exptl_crystal_density_diffrn 2.360
_exptl_crystal_description block
_exptl_crystal_F_000 3574
_exptl_crystal_size_max 0.40
_exptl_crystal_size_mid 0.30
_exptl_crystal_size_min 0.30
_refine_diff_density_max 0.958
_refine_diff_density_min -3.696
_refine_diff_density_rms 0.175
_refine_ls_abs_structure_details 'Flack H D (1983), Acta Cryst. A39, 876-881'
_refine_ls_abs_structure_Flack 0.49(5)
_refine_ls_extinction_method none
_refine_ls_goodness_of_fit_ref 1.047
_refine_ls_hydrogen_treatment constr
_refine_ls_matrix_type full
_refine_ls_number_parameters 82
_refine_ls_number_reflns 1227
_refine_ls_number_restraints 115
_refine_ls_restrained_S_all 1.000
_refine_ls_R_factor_all 0.0406
_refine_ls_R_factor_gt 0.0344
_refine_ls_shift/su_max 0.100
_refine_ls_shift/su_mean 0.021
_refine_ls_structure_factor_coef Fsqd
_refine_ls_weighting_details 'calc w=1/[\s^2^(Fo^2^)+(0.0715P)^2^+19.5365P] where P=(Fo^2^+2Fc^2^)/3'
_refine_ls_weighting_scheme calc
_refine_ls_wR_factor_gt 0.0987
_refine_ls_wR_factor_ref 0.1069
_reflns_number_gt 1081
_reflns_number_total 1227
_reflns_threshold_expression >2sigma(I)
_cod_data_source_file ja0475499si20040502_022036.cif
_cod_data_source_block tatp002
_cod_original_cell_volume 5440.7(13)
_cod_database_code 4112951

loop_
_symmetry_equiv_pos_as_xyz
'x, y, z'
'-x, -y, z'
'-x, y, -z'
'x, -y, -z'
'z, x, y'
'z, -x, -y'
'-z, -x, y'
'-z, x, -y'
'y, z, x'
'-y, z, -x'
'y, -z, -x'
'-y, -z, x'
'y, x, z'
'-y, -x, z'
'y, -x, -z'
'-y, x, -z'
'x, z, y'
'-x, z, -y'
'-x, -z, y'
'x, -z, -y'
'z, y, x'
'z, -y, -x'
'-z, y, -x'
'-z, -y, x'
'x+1/2, y+1/2, z+1/2'
'-x+1/2, -y+1/2, z+1/2'
'-x+1/2, y+1/2, -z+1/2'
'x+1/2, -y+1/2, -z+1/2'
'z+1/2, x+1/2, y+1/2'
'z+1/2, -x+1/2, -y+1/2'
'-z+1/2, -x+1/2, y+1/2'
'-z+1/2, x+1/2, -y+1/2'
'y+1/2, z+1/2, x+1/2'
'-y+1/2, z+1/2, -x+1/2'
'y+1/2, -z+1/2, -x+1/2'
'-y+1/2, -z+1/2, x+1/2'
'y+1/2, x+1/2, z+1/2'
'-y+1/2, -x+1/2, z+1/2'
'y+1/2, -x+1/2, -z+1/2'
'-y+1/2, x+1/2, -z+1/2'
'x+1/2, z+1/2, y+1/2'
'-x+1/2, z+1/2, -y+1/2'
'-x+1/2, -z+1/2, y+1/2'
'x+1/2, -z+1/2, -y+1/2'
'z+1/2, y+1/2, x+1/2'
'z+1/2, -y+1/2, -x+1/2'
'-z+1/2, y+1/2, -x+1/2'
'-z+1/2, -y+1/2, x+1/2'

loop_
_atom_site_label
_atom_site_type_symbol
_atom_site_fract_x
_atom_site_fract_y
_atom_site_fract_z
_atom_site_U_iso_or_equiv
_atom_site_adp_type
_atom_site_occupancy
_atom_site_symmetry_multiplicity
_atom_site_calc_flag
_atom_site_refinement_flags
_atom_site_disorder_assembly
_atom_site_disorder_group
V1 V 1.0000 0.0000 1.0000 0.0366(2) Uani 1 24 d S . .
W1 W 1.141991(3) -0.000553(15) 1.141991(3) 0.06014(3) Uani 1 2 d S . .
O1 O 1.17417(16) 0.07088(12) 1.07088(12) 0.0885(7) Uani 1 2 d S . .
O2 O 1.04989(8) 0.04989(8) 1.04989(8) 0.0283(5) Uani 1 6 d S . .
O3 O 1.20923(6) 0.0092(2) 1.20923(6) 0.0819(7) Uani 1 2 d S . .
O4 O 1.07639(13) -0.07639(13) 1.18096(15) 0.1055(10) Uani 1 2 d S . .
N1 N 1.2297(2) -0.2904(2) 1.2586(2) 0.238(15) Uiso 0.17 1 d PD A -1
C1 C 1.29863(18) -0.3209(2) 1.23524(19) 0.141(2) Uiso 0.17 1 d PD A -1
H1A H 1.2899 -0.3734 1.2169 0.169 Uiso 0.17 1 calc PR A -1
H1B H 1.3330 -0.3239 1.2797 0.169 Uiso 0.17 1 calc PR A -1
C2 C 1.3448(3) -0.2685(2) 1.1623(2) 0.141(2) Uiso 0.17 1 d PD A -1
H2A H 1.3062 -0.2373 1.1358 0.169 Uiso 0.17 1 calc PR A -1
H2B H 1.3814 -0.2332 1.1864 0.169 Uiso 0.17 1 calc PR A -1
C3 C 1.3941(3) -0.3232(2) 1.0934(2) 0.141(2) Uiso 0.17 1 d PD A -1
H3A H 1.4426 -0.2972 1.0816 0.169 Uiso 0.17 1 calc PR A -1
H3B H 1.3635 -0.3239 1.0462 0.169 Uiso 0.17 1 calc PR A -1
C4 C 1.4148(5) -0.4187(2) 1.1191(7) 0.141(2) Uiso 0.33 2 d SPD A -1
H4A H 1.4415 -0.4438 1.0772 0.211 Uiso 0.33 2 calc SPR A -1
H4B H 1.3672 -0.4457 1.1297 0.211 Uiso 0.17 1 calc PR A -1
H4C H 1.4469 -0.4191 1.1646 0.211 Uiso 0.17 1 calc PR A -1
C5 C 1.17642(19) -0.29941(18) 1.2013(2) 0.141(2) Uiso 0.17 1 d PD A -1
H5A H 1.1994 -0.2901 1.1508 0.169 Uiso 0.17 1 calc PR A -1
H5B H 1.1330 -0.2643 1.2085 0.169 Uiso 0.17 1 calc PR A -1
C6 C 1.1471(2) -0.3955(3) 1.2106(3) 0.141(2) Uiso 0.17 1 d PD A -1
H6A H 1.1862 -0.4282 1.1867 0.169 Uiso 0.33 2 calc SPR A -1
H6B H 1.1457 -0.4083 1.2654 0.169 Uiso 0.17 1 calc PR A -1
C7 C 1.0577(2) -0.4189(4) 1.1705(2) 0.141(2) Uiso 0.17 1 d PD A -1
H7A H 1.0199 -0.3812 1.1884 0.169 Uiso 0.17 1 calc PR A -1
H7B H 1.0420 -0.4692 1.1903 0.169 Uiso 0.17 1 calc PR A -1
C8 C 1.0543(5) -0.4220(10) 1.0695(2) 0.141(2) Uiso 0.17 1 d PD A -1
H8A H 1.0027 -0.4352 1.0531 0.211 Uiso 0.17 1 calc PR A -1
H8B H 1.0901 -0.4604 1.0509 0.211 Uiso 0.17 1 calc PR A -1
H8C H 1.0681 -0.3721 1.0489 0.211 Uiso 0.17 1 calc PR A -1
C9 C 1.20506(19) -0.3279(3) 1.32349(18) 0.141(2) Uiso 0.17 1 d PD A -1
H9A H 1.2313 -0.3008 1.3653 0.169 Uiso 0.17 1 calc PR A -1
H9B H 1.2300 -0.3782 1.3202 0.169 Uiso 0.17 1 calc PR A -1
C10 C 1.1140(3) -0.3486(3) 1.3618(2) 0.141(2) Uiso 0.17 1 d PD A -1
H10A H 1.0885 -0.3858 1.3280 0.169 Uiso 0.17 1 calc PR A -1
H10B H 1.0833 -0.3015 1.3613 0.169 Uiso 0.17 1 calc PR A -1
C11 C 1.1141(5) -0.3858(2) 1.4560(2) 0.141(2) Uiso 0.17 1 d PD A -1
H11A H 1.1601 -0.3671 1.4825 0.169 Uiso 0.17 1 calc PR A -1
H11B H 1.0693 -0.3652 1.4833 0.169 Uiso 0.17 1 calc PR A -1
C12 C 1.1120(10) -0.4865(2) 1.4630(4) 0.141(2) Uiso 0.17 1 d PD A -1
H12A H 1.1122 -0.5014 1.5166 0.211 Uiso 0.17 1 calc PR A -1
H12B H 1.1568 -0.5077 1.4376 0.211 Uiso 0.17 1 calc PR A -1
H12C H 1.0659 -0.5058 1.4385 0.211 Uiso 0.17 1 calc PR A -1
C13 C 1.2392(3) -0.21383(17) 1.2749(2) 0.141(2) Uiso 0.17 1 d PD A -1
H13A H 1.2199 -0.1820 1.2327 0.169 Uiso 0.17 1 calc PR A -1
H13B H 1.2936 -0.2019 1.2831 0.169 Uiso 0.17 1 calc PR A -1
C14 C 1.1860(4) -0.19746(19) 1.3593(3) 0.141(2) Uiso 0.17 1 d PD A -1
H14A H 1.2128 -0.2220 1.4023 0.169 Uiso 0.17 1 calc PR A -1
H14B H 1.1359 -0.2227 1.3539 0.169 Uiso 0.17 1 calc PR A -1
C15 C 1.1705(6) -0.10023(19) 1.3825(3) 0.141(2) Uiso 0.17 1 d PD A -1
H15A H 1.1225 -0.0963 1.4116 0.169 Uiso 0.17 1 calc PR A -1
H15B H 1.2122 -0.0831 1.4163 0.169 Uiso 0.17 1 calc PR A -1
C16 C 1.1655(12) -0.0374(2) 1.3035(3) 0.141(2) Uiso 0.17 1 d PD A -1
H16A H 1.1526 0.0138 1.3213 0.211 Uiso 0.17 1 calc PR A -1
H16B H 1.1262 -0.0551 1.2681 0.211 Uiso 0.17 1 calc PR A -1
H16C H 1.2147 -0.0362 1.2775 0.211 Uiso 0.17 1 calc PR A -1

loop_
_atom_site_aniso_label
_atom_site_aniso_U_11
_atom_site_aniso_U_22
_atom_site_aniso_U_33
_atom_site_aniso_U_23
_atom_site_aniso_U_13
_atom_site_aniso_U_12
V1 0.0366(2) 0.0366(2) 0.0366(2) 0.000 0.000 0.000
W1 0.05036(3) 0.07971(6) 0.05036(3) 0.00096(9) -0.02264(3) 0.00096(9)
O1 0.0995(15) 0.0830(7) 0.0830(7) 0.0604(9) 0.0338(10) 0.0338(10)
O2 0.0283(5) 0.0283(5) 0.0283(5) -0.0002(5) -0.0002(5) -0.0002(5)
O3 0.0656(5) 0.1146(18) 0.0656(5) -0.0064(10) -0.0386(7) -0.0064(10)
O4 0.1255(13) 0.1255(13) 0.0654(14) -0.0337(9) 0.0337(9) 0.0016(19)

loop_
_atom_type_symbol
_atom_type_description
_atom_type_scat_dispersion_real
_atom_type_scat_dispersion_imag
_atom_type_scat_source
C C 0.0033 0.0016 'International Tables Vol C Tables 4.2.6.8 and 6.1.1.4'
H H 0.0000 0.0000 'International Tables Vol C Tables 4.2.6.8 and 6.1.1.4'
N N 0.0061 0.0033 'International Tables Vol C Tables 4.2.6.8 and 6.1.1.4'
O O 0.0106 0.0060 'International Tables Vol C Tables 4.2.6.8 and 6.1.1.4'
V V 0.3005 0.5294 'International Tables Vol C Tables 4.2.6.8 and 6.1.1.4'
W W -0.8490 6.8722 'International Tables Vol C Tables 4.2.6.8 and 6.1.1.4'

loop_
_geom_angle_atom_site_label_1
_geom_angle_atom_site_label_2
_geom_angle_atom_site_label_3
_geom_angle
_geom_angle_site_symmetry_1
_geom_angle_site_symmetry_3
O2 V1 O2 109.471(1) . 4_557
O2 V1 O2 109.5 . 2_755
O2 V1 O2 109.5 4_557 2_755
O2 V1 O2 109.471(1) . 3_757
O2 V1 O2 109.5 4_557 3_757
O2 V1 O2 109.5 2_755 3_757
O3 W1 O1 100.96(13) . .
O3 W1 O1 100.96(12) . 9_645
O1 W1 O1 87.30(17) . 9_645
O3 W1 O4 104.23(12) . 6_566
O1 W1 O4 87.48(12) . 6_566
O1 W1 O4 154.80(12) 9_645 6_566
O3 W1 O4 104.23(12) . .
O1 W1 O4 154.80(12) . .
O1 W1 O4 87.48(12) 9_645 .
O4 W1 O4 86.83(18) 6_566 .
O3 W1 O2 152.99(13) . .
O1 W1 O2 60.89(9) . .
O1 W1 O2 60.89(9) 9_645 .
O4 W1 O2 95.24(9) 6_566 .
O4 W1 O2 95.24(9) . .
W1 O1 W1 144.59(17) 5_546 .
V1 O2 W1 123.56(5) . .
V1 O2 W1 123.56(5) . 5_546
W1 O2 W1 92.38(6) . 5_546
V1 O2 W1 123.56(5) . 9_645
W1 O2 W1 92.38(6) . 9_645
W1 O2 W1 92.38(6) 5_546 9_645
W1 O4 W1 136.77(15) 12_665 .
C5 N1 C9 109.5(3) . .
C5 N1 C13 110.1(3) . .
C9 N1 C13 109.1(3) . .
C5 N1 C1 109.4(3) . .
C9 N1 C1 109.4(3) . .
C13 N1 C1 109.3(3) . .
N1 C1 C2 114.4(3) . .
C3 C2 C1 115.8(3) . .
C2 C3 C4 116.0(4) . .
N1 C5 C6 103.8(3) . .
C7 C6 C5 116.2(3) . .
C6 C7 C8 115.8(4) . .
N1 C9 C10 133.8(3) . .
C9 C10 C11 115.4(4) . .
C12 C11 C10 115.5(4) . .
N1 C13 C14 105.4(3) . .
C13 C14 C15 115.3(3) . .
C16 C15 C14 115.2(3) . .

loop_
_geom_bond_atom_site_label_1
_geom_bond_atom_site_label_2
_geom_bond_distance
_geom_bond_site_symmetry_2
V1 O2 1.520(2) .
V1 O2 1.520(2) 4_557
V1 O2 1.520(2) 2_755
V1 O2 1.520(2) 3_757
W1 O3 1.6811(16) .
W1 O1 1.8609(9) .
W1 O1 1.8609(9) 9_645
W1 O4 1.8921(11) 6_566
W1 O4 1.8921(11) .
W1 O2 2.4566(14) .
O1 W1 1.8609(9) 5_546
O2 W1 2.4566(13) 5_546
O2 W1 2.4566(13) 9_645
O4 W1 1.8921(11) 12_665
N1 C5 1.384(5) .
N1 C9 1.387(5) .
N1 C13 1.388(5) .
N1 C1 1.388(5) .
C1 C2 1.776(5) .
C2 C3 1.774(6) .
C3 C4 1.776(6) .
C5 C6 1.775(5) .
C6 C7 1.773(6) .
C7 C8 1.778(5) .
C9 C10 1.775(6) .
C10 C11 1.781(5) .
C11 C12 1.775(5) .
C13 C14 1.779(6) .
C14 C15 1.779(5) .
C15 C16 1.779(6) .
